data_7041835
loop_
_publ_author_name
'Li, Guang-Mao'
'Liu, Qiong'
'Wu, Kui'
'Yang, Zhi-Hua'
'Pan, Shi-Lie'

_publ_section_title
;
 Na2CdGe2Q6 (Q = S, Se): two metal-mixed chalcogenides with phase-matching
 abilities and large second-harmonic generation responses.
;
_journal_issue 9
_journal_name_full 'Dalton transactions (Cambridge, England : 2003)'
_journal_page_first 2778
_journal_page_last 2784
_journal_paper_doi 10.1039/c7dt00087a
_journal_volume 46
_journal_year 2017
_chemical_formula_sum 'Cd Ge2 Na2 S6'
_chemical_formula_weight 495.92
_chemical_name_systematic
; 
 ? 
;
_space_group_IT_number 9
_symmetry_cell_setting monoclinic
_symmetry_space_group_name_Hall 'C -2yc'
_symmetry_space_group_name_H-M 'C 1 c 1'
_atom_sites_solution_primary direct
_atom_sites_solution_secondary difmap
_audit_creation_method SHELXL-97
_audit_update_record
;
2016-10-09 deposited with the CCDC.
2017-01-25 downloaded from the CCDC.
;
_cell_angle_alpha 90.00
_cell_angle_beta 98.869(5)
_cell_angle_gamma 90.00
_cell_formula_units_Z 4
_cell_length_a 7.312(3)
_cell_length_b 12.672(5)
_cell_length_c 11.528(4)
_cell_measurement_reflns_used 1514
_cell_measurement_temperature 296(2)
_cell_measurement_theta_max 27.58
_cell_measurement_theta_min 3.22
_cell_volume 1055.4(7)
_computing_cell_refinement 'Bruker SMART'
_computing_data_collection 'Bruker SMART'
_computing_data_reduction 'Bruker SAINT'
_computing_molecular_graphics 'Bruker SHELXTL'
_computing_publication_material 'Bruker SHELXTL'
_computing_structure_refinement 'Bruker SHELXTL'
_computing_structure_solution 'Bruker SHELXTL'
_diffrn_ambient_temperature 296(2)
_diffrn_measured_fraction_theta_full 0.979
_diffrn_measured_fraction_theta_max 0.979
_diffrn_measurement_device_type 'CCD area detector'
_diffrn_measurement_method 'phi and omega scans'
_diffrn_radiation_monochromator graphite
_diffrn_radiation_source 'fine-focus sealed tube'
_diffrn_radiation_type MoK\a
_diffrn_radiation_wavelength 0.71073
_diffrn_reflns_av_R_equivalents 0.0237
_diffrn_reflns_av_sigmaI/netI 0.0451
_diffrn_reflns_limit_h_max 6
_diffrn_reflns_limit_h_min -9
_diffrn_reflns_limit_k_max 14
_diffrn_reflns_limit_k_min -16
_diffrn_reflns_limit_l_max 14
_diffrn_reflns_limit_l_min -14
_diffrn_reflns_number 3169
_diffrn_reflns_theta_full 27.58
_diffrn_reflns_theta_max 27.58
_diffrn_reflns_theta_min 3.22
_exptl_absorpt_coefficient_mu 8.855
_exptl_absorpt_correction_T_max 0.7456
_exptl_absorpt_correction_T_min 0.6288
_exptl_absorpt_correction_type multi-scan
_exptl_absorpt_process_details SADABS
_exptl_crystal_colour colourless
_exptl_crystal_density_diffrn 3.121
_exptl_crystal_description block
_exptl_crystal_F_000 920
_exptl_crystal_size_max 0.233
_exptl_crystal_size_mid 0.098
_exptl_crystal_size_min 0.090
_refine_diff_density_max 0.660
_refine_diff_density_min -0.853
_refine_diff_density_rms 0.134
_refine_ls_abs_structure_details 'Flack H D (1983), Acta Cryst. A39, 876-881'
_refine_ls_abs_structure_Flack 0.032(12)
_refine_ls_extinction_method none
_refine_ls_goodness_of_fit_ref 0.983
_refine_ls_hydrogen_treatment undef
_refine_ls_matrix_type full
_refine_ls_number_parameters 100
_refine_ls_number_reflns 1706
_refine_ls_number_restraints 2
_refine_ls_restrained_S_all 0.982
_refine_ls_R_factor_all 0.0266
_refine_ls_R_factor_gt 0.0238
_refine_ls_shift/su_max 0.000
_refine_ls_shift/su_mean 0.000
_refine_ls_structure_factor_coef Fsqd
_refine_ls_weighting_details 'calc w=1/[\s^2^(Fo^2^)+(0.0116P)^2^+0.0000P] where P=(Fo^2^+2Fc^2^)/3'
_refine_ls_weighting_scheme calc
_refine_ls_wR_factor_gt 0.0449
_refine_ls_wR_factor_ref 0.0461
_reflns_number_gt 1604
_reflns_number_total 1706
_reflns_threshold_expression >2sigma(I)
_cod_data_source_file c7dt00087a2.cif
_cod_data_source_block 134
_cod_depositor_comments
;
The following automatic conversions were performed:

'_symmetry_cell_setting' value 'Monoclinic' changed to 'monoclinic'
according to
/usr/data/users/saulius/crontab/automatic-downloads/rss-feeds/RSC/lib/dictionaries/cif_core.dic
dictionary named 'cif_core.dic' version 2.4.2 from 2011-04-26.

Automatic conversion script
Id: cif_fix_values 4268 2015-11-12 08:31:59Z antanas 

 Adding full bibliography for 7041835--7041836.cif.
;
_cod_original_sg_symbol_H-M Cc
_cod_database_code 7041835

loop_
_symmetry_equiv_pos_as_xyz
'x, y, z'
'x, -y, z+1/2'
'x+1/2, y+1/2, z'
'x+1/2, -y+1/2, z+1/2'

loop_
_atom_site_label
_atom_site_type_symbol
_atom_site_fract_x
_atom_site_fract_y
_atom_site_fract_z
_atom_site_U_iso_or_equiv
_atom_site_adp_type
_atom_site_occupancy
_atom_site_symmetry_multiplicity
_atom_site_calc_flag
Cd1 Cd 0.81139(7) 0.25126(4) 0.55906(5) 0.02341(11) Uani 1 1 d
Ge1 Ge 0.43715(9) 0.36280(5) 0.33656(6) 0.01737(14) Uani 1 1 d
Ge2 Ge 0.62116(8) 0.52465(5) 0.58519(5) 0.01643(14) Uani 1 1 d
S1 S 0.8823(2) 0.44533(13) 0.57578(15) 0.0237(3) Uani 1 1 d
S2 S 0.3655(2) 0.43413(13) 0.50271(14) 0.0216(3) Uani 1 1 d
S3 S 1.1285(2) 0.18691(12) 0.52951(15) 0.0232(4) Uani 1 1 d
S4 S 0.5909(3) 0.49941(14) 0.27421(14) 0.0269(4) Uani 1 1 d
S5 S 0.6068(2) 0.22062(13) 0.36403(14) 0.0233(4) Uani 1 1 d
S6 S 0.1764(2) 0.34358(13) 0.22000(14) 0.0247(4) Uani 1 1 d
Na1 Na 0.3778(5) 0.3000(3) 0.7196(3) 0.0517(9) Uani 1 1 d
Na2 Na -0.0219(5) 0.5115(2) 0.3514(3) 0.0508(9) Uani 1 1 d

loop_
_atom_site_aniso_label
_atom_site_aniso_U_11
_atom_site_aniso_U_22
_atom_site_aniso_U_33
_atom_site_aniso_U_23
_atom_site_aniso_U_13
_atom_site_aniso_U_12
Cd1 0.0253(2) 0.0205(2) 0.0234(2) 0.0016(2) 0.00041(17) 0.0051(2)
Ge1 0.0149(3) 0.0175(3) 0.0184(3) -0.0003(3) -0.0013(2) 0.0013(3)
Ge2 0.0165(3) 0.0127(3) 0.0196(3) -0.0005(3) 0.0016(2) 0.0004(3)
S1 0.0160(8) 0.0204(8) 0.0340(9) -0.0030(7) 0.0019(7) 0.0019(6)
S2 0.0163(8) 0.0244(8) 0.0239(8) -0.0060(7) 0.0028(6) -0.0032(7)
S3 0.0233(8) 0.0134(7) 0.0339(9) 0.0030(7) 0.0072(7) 0.0009(6)
S4 0.0331(10) 0.0275(9) 0.0203(9) 0.0013(7) 0.0046(7) -0.0052(8)
S5 0.0253(9) 0.0188(8) 0.0235(8) -0.0016(7) -0.0039(6) 0.0053(7)
S6 0.0157(8) 0.0317(9) 0.0243(8) -0.0059(7) -0.0046(6) 0.0016(7)
Na1 0.051(2) 0.0422(18) 0.068(2) 0.0066(17) 0.0304(18) 0.0024(16)
Na2 0.050(2) 0.0448(19) 0.058(2) 0.0099(17) 0.0075(18) -0.0103(17)

loop_
_atom_type_symbol
_atom_type_description
_atom_type_scat_dispersion_real
_atom_type_scat_dispersion_imag
_atom_type_scat_source
Na Na 0.0362 0.0249 'International Tables Vol C Tables 4.2.6.8 and 6.1.1.4'
S S 0.1246 0.1234 'International Tables Vol C Tables 4.2.6.8 and 6.1.1.4'
Ge Ge 0.1547 1.8001 'International Tables Vol C Tables 4.2.6.8 and 6.1.1.4'
Cd Cd -0.8075 1.2024 'International Tables Vol C Tables 4.2.6.8 and 6.1.1.4'

loop_
_geom_angle_atom_site_label_1
_geom_angle_atom_site_label_2
_geom_angle_atom_site_label_3
_geom_angle
_geom_angle_site_symmetry_1
_geom_angle_site_symmetry_3
S1 Cd1 S3 98.22(6) . .
S1 Cd1 S5 107.75(6) . .
S3 Cd1 S5 105.03(6) . .
S1 Cd1 S6 120.43(6) . 4
S3 Cd1 S6 114.46(6) . 4
S5 Cd1 S6 109.51(6) . 4
S6 Ge1 S5 115.00(7) . .
S6 Ge1 S4 108.92(7) . .
S5 Ge1 S4 112.45(8) . .
S6 Ge1 S2 105.93(7) . .
S5 Ge1 S2 114.17(7) . .
S4 Ge1 S2 99.01(7) . .
S3 Ge2 S1 111.29(7) 3_455 .
S3 Ge2 S4 115.40(7) 3_455 2_565
S1 Ge2 S4 101.79(7) . 2_565
S3 Ge2 S2 114.41(7) 3_455 .
S1 Ge2 S2 114.69(7) . .
S4 Ge2 S2 98.04(7) 2_565 .
Ge2 S1 Cd1 106.46(7) . .
Ge2 S1 Na2 104.18(9) . 1_655
Cd1 S1 Na2 106.80(8) . 1_655
Ge2 S1 Na2 86.02(8) . 2_665
Cd1 S1 Na2 104.77(8) . 2_665
Na2 S1 Na2 142.22(11) 1_655 2_665
Ge1 S2 Ge2 105.93(7) . .
Ge1 S2 Na1 119.88(10) . .
Ge2 S2 Na1 91.16(10) . .
Ge1 S2 Na2 87.84(9) . .
Ge2 S2 Na2 131.83(9) . .
Na1 S2 Na2 121.92(11) . .
Ge2 S3 Cd1 101.63(7) 3_545 .
Ge2 S3 Na1 106.20(9) 3_545 1_655
Cd1 S3 Na1 102.41(9) . 1_655
Ge1 S4 Ge2 109.61(8) . 2_564
Ge1 S4 Na2 117.79(10) . 1_655
Ge2 S4 Na2 93.95(10) 2_564 1_655
Ge1 S4 Na1 116.88(10) . 2_564
Ge2 S4 Na1 92.12(9) 2_564 2_564
Na2 S4 Na1 118.78(11) 1_655 2_564
Ge1 S5 Cd1 104.31(7) . .
Ge1 S5 Na1 115.51(11) . 4_554
Cd1 S5 Na1 99.65(10) . 4_554
Ge1 S5 Na2 126.36(11) . 3_545
Cd1 S5 Na2 109.77(9) . 3_545
Na1 S5 Na2 98.29(11) 4_554 3_545
Ge1 S6 Cd1 95.88(7) . 4_454
Ge1 S6 Na1 132.41(11) . 4_454
Cd1 S6 Na1 94.64(8) 4_454 4_454
Ge1 S6 Na2 93.04(9) . .
Cd1 S6 Na2 161.40(10) 4_454 .
Na1 S6 Na2 91.31(10) 4_454 .
S5 Na1 S6 123.73(13) 4_455 4
S5 Na1 S3 89.06(12) 4_455 1_455
S6 Na1 S3 94.37(11) 4 1_455
S5 Na1 S4 110.35(13) 4_455 2_565
S6 Na1 S4 99.69(13) 4 2_565
S3 Na1 S4 143.00(14) 1_455 2_565
S5 Na1 S2 127.94(14) 4_455 .
S6 Na1 S2 106.70(11) 4 .
S3 Na1 S2 74.08(11) 1_455 .
S4 Na1 S2 69.14(8) 2_565 .
S5 Na2 S4 112.16(12) 3_455 1_455
S5 Na2 S1 110.54(13) 3_455 1_455
S4 Na2 S1 84.16(11) 1_455 1_455
S5 Na2 S6 119.65(13) 3_455 .
S4 Na2 S6 109.22(12) 1_455 .
S1 Na2 S6 115.63(11) 1_455 .
S5 Na2 S1 84.83(9) 3_455 2_464
S4 Na2 S1 69.03(9) 1_455 2_464
S1 Na2 S1 152.79(14) 1_455 2_464
S6 Na2 S1 71.25(9) . 2_464
S5 Na2 S2 89.95(11) 3_455 .
S4 Na2 S2 154.10(12) 1_455 .
S1 Na2 S2 75.19(9) 1_455 .
S6 Na2 S2 67.63(9) . .
S1 Na2 S2 128.79(13) 2_464 .

loop_
_geom_bond_atom_site_label_1
_geom_bond_atom_site_label_2
_geom_bond_distance
_geom_bond_site_symmetry_2
Cd1 S1 2.5145(19) .
Cd1 S3 2.5302(19) .
Cd1 S5 2.5312(19) .
Cd1 S6 2.5347(18) 4
Ge1 S6 2.1703(18) .
Ge1 S5 2.1828(19) .
Ge1 S4 2.2419(19) .
Ge1 S2 2.2515(18) .
Ge2 S3 2.1571(18) 3_455
Ge2 S1 2.1757(18) .
Ge2 S4 2.2448(19) 2_565
Ge2 S2 2.2727(18) .
S1 Na2 2.905(4) 1_655
S1 Na2 3.194(4) 2_665
S2 Na1 3.013(4) .
S2 Na2 3.241(4) .
S3 Ge2 2.1571(18) 3_545
S3 Na1 2.991(5) 1_655
S4 Ge2 2.2448(19) 2_564
S4 Na2 2.838(4) 1_655
S4 Na1 2.997(4) 2_564
S5 Na1 2.791(4) 4_554
S5 Na2 2.809(4) 3_545
S6 Cd1 2.5348(18) 4_454
S6 Na1 2.841(4) 4_454
S6 Na2 3.099(4) .
Na1 S5 2.791(3) 4_455
Na1 S6 2.841(4) 4
Na1 S3 2.991(5) 1_455
Na1 S4 2.997(4) 2_565
Na2 S5 2.809(4) 3_455
Na2 S4 2.838(4) 1_455
Na2 S1 2.905(4) 1_455
Na2 S1 3.194(4) 2_464
